data_1511422
loop_
_publ_author_name
'Conrad, O.'
'Krebs, B.'
'Kueper, J.'

_publ_section_title
;
 Selenoboratoborate: (B12 (B Se3)6)8 - Eine neue, ungewoehnliche
 Kombination bekannter Strukturelemente
;
_journal_name_full 'Angewandte Chemie (Edition international)'
_journal_page_first 1903
_journal_page_last 1904
_journal_volume 36
_journal_year 1997
_chemical_formula_sum 'B18 Cs8 Se18'
_chemical_name_systematic 'Cs8 (B12 (B Se3)6)'
_space_group_IT_number 2
_symmetry_space_group_name_Hall '-P 1'
_symmetry_space_group_name_H-M 'P -1'
_cell_angle_alpha 103.59
_cell_angle_beta 91.61
_cell_angle_gamma 109.59
_cell_formula_units_Z 1
_cell_length_a 10.711
_cell_length_b 10.747
_cell_length_c 11.144
_cell_volume 1166.680
_citation_journal_id_ASTM ACIEAY
_cod_data_source_file boron0-1_568.cif
_cod_data_source_block B18Cs8Se18
_cod_original_cell_volume 1166.68
_cod_database_code 1511422

loop_
_symmetry_equiv_pos_as_xyz
x,y,z
-x,-y,-z

loop_
_atom_site_label
_atom_site_type_symbol
_atom_site_fract_x
_atom_site_fract_y
_atom_site_fract_z
_atom_site_occupancy
_atom_site_U_iso_or_equiv
B2 B -0.024 0.1177 0.1203 1 0.0
B1 B 0.139 0.1261 0.0827 1 0.0
Cs4 Cs+1 0.38126 0.82449 0.74585 1 0.0
Se5 Se-2 0.28891 -0.09139 0.08004 1 0.0
B4 B 0.1306 0.0595 -0.0804 1 0.0
Se7 Se-2 0.26136 0.5117 0.44179 1 0.0
Se2 Se-2 -0.01709 0.27048 0.26772 1 0.0
Se1 Se-2 0.28865 0.27668 0.19352 1 0.0
Se6 Se-2 0.09931 -0.02423 0.3084 1 0.0
Cs3 Cs+1 0.6249 0.75368 0.47282 1 0.0
Se3 Se-2 0.08225 0.34122 -0.05397 1 0.0
Cs2 Cs+1 0.36865 0.61398 0.13179 1 0.0
Se8 Se-2 0.34097 0.47772 -0.20363 1 0.0
Cs1 Cs+1 0.00577 0.64508 0.3753 1 0.0
Se4 Se-2 0.27529 0.15724 -0.16968 1 0.0
B7 B+3 0.1815 0.3561 0.3043 1 0.0
B8 B+3 0.2337 0.3275 -0.1446 1 0.0
B9 B+3 0.2542 -0.0749 0.2574 1 0.0
B3 B 0.0325 0.159 -0.0181 1 0.0
Se9 Se-2 0.36785 -0.09964 0.37487 1 0.0
B6 B 0.0377 -0.0093 0.1432 1 0.0
B5 B 0.1349 -0.0452 0.0229 1 0.0
